data_4311632
loop_
_publ_author_name
'Jake D. Soper'
'Erik Saganic'
'David Weinberg'
'David A. Hrovat'
'Jason B. Benedict'
'Werner Kaminsky'
'James M. Mayer'

_publ_contact_author
;
Mayer, James M.
Department of Chemistry, BOX 351700
University of Washington
Seattle, WA 98195
USA
;
_publ_contact_author_email mayer@chem.washington.edu
_publ_section_title
;
 Nucleophilic Aromatic Substitution on Aryl-Amido Ligands Promoted by
 Oxidizing Osmium(IV) Centers
;
_journal_name_full 'Inorganic Chemistry'
_journal_page_first 5804
_journal_page_last 5815
_journal_paper_doi 10.1021/ic0498743
_journal_volume 43
_journal_year 2004
_chemical_formula_moiety 'C24 H27 B Cl2 N8 Os'
_chemical_formula_sum 'C24 H27 B Cl2 N8 Os'
_chemical_formula_weight 699.45
_chemical_name_common TpOs[NH-(2-naphthyl-1-piperidine)]Cl2
_chemical_name_systematic TpOs[NH-(2-naphthyl-1-piperidine)]Cl2
_space_group_IT_number 14
_symmetry_cell_setting monoclinic
_symmetry_space_group_name_Hall '-P 2ybc'
_symmetry_space_group_name_H-M 'P 1 21/c 1'
_atom_sites_solution_hydrogens geom
_atom_sites_solution_primary direct
_atom_sites_solution_secondary difmap
_audit_creation_method SHELXL-97
_cell_angle_alpha 90.00
_cell_angle_beta 104.236(2)
_cell_angle_gamma 90.00
_cell_formula_units_Z 4
_cell_length_a 11.8650(5)
_cell_length_b 11.9320(5)
_cell_length_c 18.6910(8)
_cell_measurement_reflns_used 337
_cell_measurement_temperature 130(2)
_cell_volume 2564.88(19)
_computing_cell_refinement 'HKL Scalepack (Otwinowski & Minor 1997)'
_computing_data_collection KappaCCD
_computing_data_reduction HKL2000
_computing_molecular_graphics maXus
_computing_publication_material 'SHELXL-97 (Sheldrick, 1997)'
_computing_structure_refinement 'SHELXL-97 (Sheldrick, 1997)'
_computing_structure_solution SIR97
_diffrn_ambient_temperature 130(2)
_diffrn_measured_fraction_theta_full 0.988
_diffrn_measured_fraction_theta_max 0.936
_diffrn_measurement_device_type 'Nonius KappaCCD'
_diffrn_measurement_method '\f and \w scans'
_diffrn_radiation_monochromator graphite
_diffrn_radiation_source 'fine-focus sealed tube'
_diffrn_radiation_type MoK\a
_diffrn_radiation_wavelength 0.71073
_diffrn_reflns_av_R_equivalents 0.0759
_diffrn_reflns_av_sigmaI/netI 0.1180
_diffrn_reflns_limit_h_max 15
_diffrn_reflns_limit_h_min -15
_diffrn_reflns_limit_k_max 14
_diffrn_reflns_limit_k_min -15
_diffrn_reflns_limit_l_max 23
_diffrn_reflns_limit_l_min -24
_diffrn_reflns_number 9606
_diffrn_reflns_theta_full 25.00
_diffrn_reflns_theta_max 28.30
_diffrn_reflns_theta_min 2.88
_exptl_absorpt_coefficient_mu 5.211
_exptl_absorpt_correction_T_max 0.7806
_exptl_absorpt_correction_T_min 0.3677
_exptl_absorpt_correction_type numerical
_exptl_absorpt_process_details 'denzo2000, using redundancy'
_exptl_crystal_colour 'dark blue-green'
_exptl_crystal_density_diffrn 1.811
_exptl_crystal_density_method 'not measured'
_exptl_crystal_description plate
_exptl_crystal_F_000 1368
_exptl_crystal_size_max 0.24
_exptl_crystal_size_mid 0.17
_exptl_crystal_size_min 0.05
_refine_diff_density_max 1.538
_refine_diff_density_min -1.833
_refine_diff_density_rms 0.197
_refine_ls_extinction_method none
_refine_ls_goodness_of_fit_ref 0.999
_refine_ls_hydrogen_treatment riding
_refine_ls_matrix_type full
_refine_ls_number_parameters 326
_refine_ls_number_reflns 5971
_refine_ls_number_restraints 0
_refine_ls_restrained_S_all 0.999
_refine_ls_R_factor_all 0.0916
_refine_ls_R_factor_gt 0.0440
_refine_ls_shift/su_max 0.001
_refine_ls_shift/su_mean 0.000
_refine_ls_structure_factor_coef Fsqd
_refine_ls_weighting_details 'calc w=1/[\s^2^(Fo^2^)+(0.0068P)^2^+0.0000P] where P=(Fo^2^+2Fc^2^)/3'
_refine_ls_weighting_scheme calc
_refine_ls_wR_factor_gt 0.0746
_refine_ls_wR_factor_ref 0.0847
_reflns_number_gt 3819
_reflns_number_total 5971
_reflns_threshold_expression >2sigma(I)
_cod_data_source_file ic0498743si20040130_080635.cif
_cod_data_source_block shelxl
_cod_original_sg_symbol_H-M 'P 21/c'
_cod_database_code 4311632
_publ_section_refinement
;
 Those H atoms that where placed were refined with a riding  model. U~iso~  
 values were fixed such that they were 1.2U~eq7~ of their parent atom U~eq~ 
 for CH's and 1.5U~eq~ of their parent atom U~eq~ in case of methyl groups.
;

loop_
_symmetry_equiv_pos_as_xyz
'x, y, z'
'-x, y+1/2, -z+1/2'
'-x, -y, -z'
'x, -y-1/2, z-1/2'

loop_
_atom_site_label
_atom_site_type_symbol
_atom_site_fract_x
_atom_site_fract_y
_atom_site_fract_z
_atom_site_U_iso_or_equiv
_atom_site_adp_type
_atom_site_occupancy
_atom_site_symmetry_multiplicity
_atom_site_calc_flag
_atom_site_refinement_flags
_atom_site_disorder_assembly
_atom_site_disorder_group
Os1 Os 0.12878(2) 0.305223(19) 0.630706(12) 0.02008(10) Uani 1 1 d . . .
Cl1 Cl 0.19809(15) 0.49175(12) 0.63690(8) 0.0287(4) Uani 1 1 d . . .
Cl2 Cl 0.04898(14) 0.31656(13) 0.50250(7) 0.0273(4) Uani 1 1 d . . .
N1 N -0.0276(5) 0.3620(4) 0.6473(2) 0.0257(13) Uani 1 1 d . . .
N2 N -0.0756(4) 0.3045(4) 0.6969(2) 0.0238(12) Uani 1 1 d . . .
N3 N 0.1799(4) 0.2945(4) 0.7439(2) 0.0222(12) Uani 1 1 d . . .
N4 N 0.1099(5) 0.2437(4) 0.7824(2) 0.0232(12) Uani 1 1 d . . .
N5 N 0.0646(5) 0.1450(4) 0.6314(2) 0.0256(13) Uani 1 1 d . . .
N6 N 0.0063(4) 0.1151(4) 0.6834(2) 0.0230(12) Uani 1 1 d . . .
N7 N 0.2745(5) 0.2421(4) 0.6226(3) 0.0266(13) Uani 1 1 d . . .
H7N H 0.2924 0.1828 0.6512 0.032 Uiso 1 1 calc R . .
N8 N 0.4536(4) 0.1051(4) 0.6543(2) 0.0250(13) Uani 1 1 d . . .
C1 C -0.1006(6) 0.4441(5) 0.6202(3) 0.0251(15) Uani 1 1 d . . .
H1 H -0.0896 0.4957 0.5837 0.030 Uiso 1 1 calc R . .
C2 C -0.1937(6) 0.4456(5) 0.6511(3) 0.0273(16) Uani 1 1 d . . .
H2 H -0.2567 0.4971 0.6419 0.033 Uiso 1 1 calc R . .
C3 C -0.1752(6) 0.3541(5) 0.6994(3) 0.0287(16) Uani 1 1 d . . .
H3 H -0.2254 0.3311 0.7292 0.034 Uiso 1 1 calc R . .
C4 C 0.2752(6) 0.3262(5) 0.7932(3) 0.0304(16) Uani 1 1 d . . .
H4 H 0.3395 0.3628 0.7814 0.037 Uiso 1 1 calc R . .
C5 C 0.2684(6) 0.2992(5) 0.8632(3) 0.0314(16) Uani 1 1 d . . .
H5 H 0.3245 0.3145 0.9080 0.038 Uiso 1 1 calc R . .
C6 C 0.1645(6) 0.2460(5) 0.8551(3) 0.0261(16) Uani 1 1 d . . .
H6 H 0.1353 0.2155 0.8939 0.031 Uiso 1 1 calc R . .
C7 C 0.0670(6) 0.0553(5) 0.5907(3) 0.0285(16) Uani 1 1 d . . .
H7 H 0.1012 0.0530 0.5498 0.034 Uiso 1 1 calc R . .
C8 C 0.0134(6) -0.0352(5) 0.6148(3) 0.0310(17) Uani 1 1 d . . .
H8 H 0.0056 -0.1094 0.5957 0.037 Uiso 1 1 calc R . .
C9 C -0.0268(6) 0.0077(5) 0.6741(3) 0.0259(16) Uani 1 1 d . . .
H9 H -0.0698 -0.0323 0.7025 0.031 Uiso 1 1 calc R . .
C10 C 0.3581(6) 0.2624(5) 0.5856(3) 0.0209(14) Uani 1 1 d . . .
C11 C 0.4570(5) 0.1896(5) 0.6013(3) 0.0230(14) Uani 1 1 d . . .
C12 C 0.5490(6) 0.2072(5) 0.5666(3) 0.0284(15) Uani 1 1 d . . .
C21 C 0.6496(6) 0.1388(6) 0.5806(3) 0.0322(17) Uani 1 1 d . . .
H21 H 0.6564 0.0775 0.6138 0.039 Uiso 1 1 calc R . .
C22 C 0.7380(7) 0.1606(6) 0.5461(3) 0.0380(19) Uani 1 1 d . . .
H22 H 0.8046 0.1136 0.5555 0.046 Uiso 1 1 calc R . .
C23 C 0.7303(6) 0.2511(6) 0.4977(3) 0.0331(17) Uani 1 1 d . . .
H23 H 0.7924 0.2658 0.4752 0.040 Uiso 1 1 calc R . .
C24 C 0.6332(5) 0.3194(6) 0.4822(3) 0.0299(16) Uani 1 1 d . . .
H24 H 0.6288 0.3808 0.4492 0.036 Uiso 1 1 calc R . .
C13 C 0.5411(6) 0.2978(5) 0.5153(3) 0.0251(14) Uani 1 1 d . . .
C14 C 0.4411(6) 0.3669(5) 0.5008(3) 0.0273(16) Uani 1 1 d . . .
H14 H 0.4357 0.4265 0.4664 0.033 Uiso 1 1 calc R . .
C15 C 0.3517(6) 0.3513(5) 0.5344(3) 0.0241(15) Uani 1 1 d . . .
H15 H 0.2861 0.3997 0.5235 0.029 Uiso 1 1 calc R . .
C20 C 0.4337(7) -0.0117(5) 0.6306(3) 0.041(2) Uani 1 1 d . . .
H20A H 0.5083 -0.0467 0.6281 0.049 Uiso 1 1 calc R . .
H20B H 0.3803 -0.0147 0.5808 0.049 Uiso 1 1 calc R . .
C19 C 0.3811(7) -0.0758(6) 0.6851(3) 0.045(2) Uani 1 1 d . . .
H19A H 0.3771 -0.1565 0.6722 0.054 Uiso 1 1 calc R . .
H19B H 0.3008 -0.0490 0.6809 0.054 Uiso 1 1 calc R . .
C18 C 0.4520(6) -0.0613(6) 0.7646(3) 0.0376(18) Uani 1 1 d . . .
H18A H 0.4089 -0.0949 0.7984 0.045 Uiso 1 1 calc R . .
H18B H 0.5265 -0.1021 0.7713 0.045 Uiso 1 1 calc R . .
C17 C 0.4763(7) 0.0579(6) 0.7844(4) 0.049(2) Uani 1 1 d . . .
H17A H 0.5296 0.0631 0.8342 0.058 Uiso 1 1 calc R . .
H17B H 0.4029 0.0965 0.7858 0.058 Uiso 1 1 calc R . .
C16 C 0.5313(7) 0.1157(6) 0.7282(3) 0.041(2) Uani 1 1 d . . .
H16A H 0.5448 0.1959 0.7411 0.049 Uiso 1 1 calc R . .
H16B H 0.6073 0.0806 0.7291 0.049 Uiso 1 1 calc R . .
B1 B -0.0105(6) 0.2031(6) 0.7406(3) 0.0243(16) Uani 1 1 d . . .
H1A H -0.0547 0.1712 0.7750 0.029 Uiso 1 1 calc R . .

loop_
_atom_site_aniso_label
_atom_site_aniso_U_11
_atom_site_aniso_U_22
_atom_site_aniso_U_33
_atom_site_aniso_U_23
_atom_site_aniso_U_13
_atom_site_aniso_U_12
Os1 0.02266(15) 0.01818(13) 0.02097(14) 0.00086(12) 0.00840(9) 0.00010(14)
Cl1 0.0329(11) 0.0214(8) 0.0340(8) 0.0009(7) 0.0124(7) -0.0035(7)
Cl2 0.0317(10) 0.0294(8) 0.0221(7) 0.0016(7) 0.0091(7) -0.0012(8)
N1 0.031(4) 0.027(3) 0.020(3) 0.001(2) 0.009(2) 0.000(3)
N2 0.023(3) 0.027(3) 0.025(3) 0.000(2) 0.013(2) -0.003(3)
N3 0.020(3) 0.020(3) 0.027(3) 0.004(2) 0.006(2) 0.001(3)
N4 0.026(3) 0.022(3) 0.023(3) -0.001(2) 0.010(2) 0.004(2)
N5 0.037(4) 0.024(3) 0.019(3) 0.002(2) 0.013(2) -0.008(3)
N6 0.026(3) 0.021(3) 0.023(3) -0.002(2) 0.008(2) -0.002(2)
N7 0.034(4) 0.019(3) 0.027(3) 0.005(2) 0.007(2) 0.002(3)
N8 0.028(3) 0.024(3) 0.022(3) 0.002(2) 0.005(2) -0.001(3)
C1 0.024(4) 0.021(3) 0.029(3) 0.006(3) 0.004(3) 0.008(3)
C2 0.020(4) 0.027(4) 0.033(3) -0.002(3) 0.001(3) 0.002(3)
C3 0.023(4) 0.028(4) 0.038(4) -0.009(3) 0.014(3) -0.004(3)
C4 0.024(4) 0.037(4) 0.035(4) -0.001(3) 0.015(3) -0.004(3)
C5 0.033(4) 0.035(4) 0.024(3) 0.002(3) 0.003(3) -0.005(4)
C6 0.039(5) 0.024(3) 0.014(3) 0.003(3) 0.004(3) 0.006(3)
C7 0.035(4) 0.025(4) 0.028(3) 0.001(3) 0.012(3) 0.003(3)
C8 0.040(5) 0.023(3) 0.029(3) -0.004(3) 0.005(3) 0.006(3)
C9 0.030(4) 0.018(3) 0.030(3) 0.007(3) 0.006(3) -0.002(3)
C10 0.023(4) 0.022(3) 0.020(3) -0.003(3) 0.011(3) -0.004(3)
C11 0.024(4) 0.024(3) 0.022(3) -0.001(3) 0.007(3) 0.001(3)
C12 0.029(4) 0.028(4) 0.027(3) -0.010(3) 0.005(3) -0.001(3)
C21 0.030(4) 0.038(4) 0.025(3) 0.004(3) 0.000(3) 0.001(4)
C22 0.033(5) 0.049(5) 0.030(4) 0.004(3) 0.004(3) 0.004(4)
C23 0.018(4) 0.050(4) 0.034(4) -0.013(3) 0.013(3) -0.010(3)
C24 0.020(4) 0.045(4) 0.028(3) -0.001(3) 0.012(3) -0.008(3)
C13 0.028(4) 0.023(3) 0.024(3) -0.005(3) 0.004(3) -0.002(3)
C14 0.027(4) 0.032(4) 0.024(3) -0.002(3) 0.009(3) -0.010(3)
C15 0.031(4) 0.019(3) 0.024(3) 0.004(3) 0.008(3) 0.003(3)
C20 0.058(6) 0.035(4) 0.032(4) -0.006(3) 0.012(4) 0.001(4)
C19 0.054(5) 0.032(4) 0.048(4) 0.018(4) 0.011(4) -0.006(4)
C18 0.031(4) 0.042(4) 0.042(4) 0.015(3) 0.015(3) 0.008(4)
C17 0.061(6) 0.056(5) 0.029(4) 0.008(4) 0.011(4) -0.003(5)
C16 0.048(5) 0.036(4) 0.033(4) 0.003(3) -0.002(3) -0.003(4)
B1 0.028(4) 0.022(4) 0.023(3) 0.003(3) 0.008(3) 0.000(4)

loop_
_atom_type_symbol
_atom_type_description
_atom_type_scat_dispersion_real
_atom_type_scat_dispersion_imag
_atom_type_scat_source
C C 0.0033 0.0016 'International Tables Vol C Tables 4.2.6.8 and 6.1.1.4'
H H 0.0000 0.0000 'International Tables Vol C Tables 4.2.6.8 and 6.1.1.4'
B B 0.0013 0.0007 'International Tables Vol C Tables 4.2.6.8 and 6.1.1.4'
N N 0.0061 0.0033 'International Tables Vol C Tables 4.2.6.8 and 6.1.1.4'
Cl Cl 0.1484 0.1585 'International Tables Vol C Tables 4.2.6.8 and 6.1.1.4'
Os Os -1.2165 7.6030 'International Tables Vol C Tables 4.2.6.8 and 6.1.1.4'

loop_
_geom_angle_atom_site_label_1
_geom_angle_atom_site_label_2
_geom_angle_atom_site_label_3
_geom_angle
_geom_angle_site_symmetry_1
_geom_angle_site_symmetry_3
_geom_angle_publ_flag
N7 Os1 N3 90.76(19) . . ?
N7 Os1 N5 88.7(2) . . ?
N3 Os1 N5 87.23(18) . . ?
N7 Os1 N1 174.53(19) . . ?
N3 Os1 N1 85.09(19) . . ?
N5 Os1 N1 87.5(2) . . ?
N7 Os1 Cl2 94.97(14) . . ?
N3 Os1 Cl2 173.65(15) . . ?
N5 Os1 Cl2 90.17(13) . . ?
N1 Os1 Cl2 89.01(13) . . ?
N7 Os1 Cl1 93.65(16) . . ?
N3 Os1 Cl1 89.84(14) . . ?
N5 Os1 Cl1 176.25(14) . . ?
N1 Os1 Cl1 89.91(15) . . ?
Cl2 Os1 Cl1 92.51(5) . . ?
C1 N1 N2 106.6(5) . . ?
C1 N1 Os1 135.4(5) . . ?
N2 N1 Os1 118.0(4) . . ?
C3 N2 N1 108.5(5) . . ?
C3 N2 B1 131.1(5) . . ?
N1 N2 B1 120.4(5) . . ?
C4 N3 N4 106.6(5) . . ?
C4 N3 Os1 133.0(4) . . ?
N4 N3 Os1 120.4(4) . . ?
C6 N4 N3 108.5(5) . . ?
C6 N4 B1 132.5(6) . . ?
N3 N4 B1 118.9(5) . . ?
C7 N5 N6 106.5(5) . . ?
C7 N5 Os1 133.7(4) . . ?
N6 N5 Os1 119.8(4) . . ?
C9 N6 N5 109.9(5) . . ?
C9 N6 B1 130.9(6) . . ?
N5 N6 B1 119.2(5) . . ?
C10 N7 Os1 138.6(4) . . ?
C10 N7 H7N 110.7 . . ?
Os1 N7 H7N 110.7 . . ?
C11 N8 C20 119.7(5) . . ?
C11 N8 C16 118.5(5) . . ?
C20 N8 C16 112.6(5) . . ?
N1 C1 C2 111.6(6) . . ?
N1 C1 H1 124.2 . . ?
C2 C1 H1 124.2 . . ?
C1 C2 C3 104.3(6) . . ?
C1 C2 H2 127.8 . . ?
C3 C2 H2 127.8 . . ?
N2 C3 C2 108.9(6) . . ?
N2 C3 H3 125.6 . . ?
C2 C3 H3 125.6 . . ?
N3 C4 C5 110.9(6) . . ?
N3 C4 H4 124.6 . . ?
C5 C4 H4 124.6 . . ?
C6 C5 C4 105.5(5) . . ?
C6 C5 H5 127.2 . . ?
C4 C5 H5 127.2 . . ?
N4 C6 C5 108.5(6) . . ?
N4 C6 H6 125.7 . . ?
C5 C6 H6 125.7 . . ?
N5 C7 C8 111.7(6) . . ?
N5 C7 H7 124.1 . . ?
C8 C7 H7 124.1 . . ?
C7 C8 C9 104.1(5) . . ?
C7 C8 H8 127.9 . . ?
C9 C8 H8 127.9 . . ?
N6 C9 C8 107.7(6) . . ?
N6 C9 H9 126.1 . . ?
C8 C9 H9 126.1 . . ?
N7 C10 C15 123.4(6) . . ?
N7 C10 C11 116.8(5) . . ?
C15 C10 C11 119.9(6) . . ?
C12 C11 N8 125.6(6) . . ?
C12 C11 C10 120.1(6) . . ?
N8 C11 C10 114.3(5) . . ?
C21 C12 C11 122.7(6) . . ?
C21 C12 C13 118.2(6) . . ?
C11 C12 C13 119.2(6) . . ?
C22 C21 C12 120.4(6) . . ?
C22 C21 H21 119.8 . . ?
C12 C21 H21 119.8 . . ?
C21 C22 C23 120.7(7) . . ?
C21 C22 H22 119.6 . . ?
C23 C22 H22 119.6 . . ?
C24 C23 C22 120.6(7) . . ?
C24 C23 H23 119.7 . . ?
C22 C23 H23 119.7 . . ?
C23 C24 C13 119.8(6) . . ?
C23 C24 H24 120.1 . . ?
C13 C24 H24 120.1 . . ?
C24 C13 C14 120.9(6) . . ?
C24 C13 C12 120.2(6) . . ?
C14 C13 C12 118.8(6) . . ?
C15 C14 C13 122.6(6) . . ?
C15 C14 H14 118.7 . . ?
C13 C14 H14 118.7 . . ?
C14 C15 C10 119.4(6) . . ?
C14 C15 H15 120.3 . . ?
C10 C15 H15 120.3 . . ?
N8 C20 C19 109.8(5) . . ?
N8 C20 H20A 109.7 . . ?
C19 C20 H20A 109.7 . . ?
N8 C20 H20B 109.7 . . ?
C19 C20 H20B 109.7 . . ?
H20A C20 H20B 108.2 . . ?
C20 C19 C18 112.0(6) . . ?
C20 C19 H19A 109.2 . . ?
C18 C19 H19A 109.2 . . ?
C20 C19 H19B 109.2 . . ?
C18 C19 H19B 109.2 . . ?
H19A C19 H19B 107.9 . . ?
C17 C18 C19 112.3(5) . . ?
C17 C18 H18A 109.1 . . ?
C19 C18 H18A 109.1 . . ?
C17 C18 H18B 109.1 . . ?
C19 C18 H18B 109.1 . . ?
H18A C18 H18B 107.9 . . ?
C18 C17 C16 110.5(6) . . ?
C18 C17 H17A 109.6 . . ?
C16 C17 H17A 109.6 . . ?
C18 C17 H17B 109.6 . . ?
C16 C17 H17B 109.6 . . ?
H17A C17 H17B 108.1 . . ?
N8 C16 C17 109.4(6) . . ?
N8 C16 H16A 109.8 . . ?
C17 C16 H16A 109.8 . . ?
N8 C16 H16B 109.8 . . ?
C17 C16 H16B 109.8 . . ?
H16A C16 H16B 108.2 . . ?
N4 B1 N6 107.7(5) . . ?
N4 B1 N2 107.7(5) . . ?
N6 B1 N2 107.2(4) . . ?
N4 B1 H1A 111.3 . . ?
N6 B1 H1A 111.3 . . ?
N2 B1 H1A 111.3 . . ?

loop_
_geom_bond_atom_site_label_1
_geom_bond_atom_site_label_2
_geom_bond_distance
_geom_bond_site_symmetry_2
_geom_bond_publ_flag
Os1 N7 1.926(6) . ?
Os1 N3 2.057(4) . ?
Os1 N5 2.059(5) . ?
Os1 N1 2.069(6) . ?
Os1 Cl2 2.3540(13) . ?
Os1 Cl1 2.3657(15) . ?
N1 C1 1.323(7) . ?
N1 N2 1.384(7) . ?
N2 C3 1.333(8) . ?
N2 B1 1.554(8) . ?
N3 C4 1.326(7) . ?
N3 N4 1.367(7) . ?
N4 C6 1.354(6) . ?
N4 B1 1.529(8) . ?
N5 C7 1.317(7) . ?
N5 N6 1.371(7) . ?
N6 C9 1.339(7) . ?
N6 B1 1.547(8) . ?
N7 C10 1.364(8) . ?
N7 H7N 0.8800 . ?
N8 C11 1.420(7) . ?
N8 C20 1.463(8) . ?
N8 C16 1.466(7) . ?
C1 C2 1.368(9) . ?
C1 H1 0.9500 . ?
C2 C3 1.400(8) . ?
C2 H2 0.9500 . ?
C3 H3 0.9500 . ?
C4 C5 1.370(8) . ?
C4 H4 0.9500 . ?
C5 C6 1.362(9) . ?
C5 H5 0.9500 . ?
C6 H6 0.9500 . ?
C7 C8 1.383(8) . ?
C7 H7 0.9500 . ?
C8 C9 1.407(9) . ?
C8 H8 0.9500 . ?
C9 H9 0.9500 . ?
C10 C15 1.419(8) . ?
C10 C11 1.431(8) . ?
C11 C12 1.416(9) . ?
C12 C21 1.416(9) . ?
C12 C13 1.432(8) . ?
C21 C22 1.383(10) . ?
C21 H21 0.9500 . ?
C22 C23 1.398(9) . ?
C22 H22 0.9500 . ?
C23 C24 1.382(9) . ?
C23 H23 0.9500 . ?
C24 C13 1.406(9) . ?
C24 H24 0.9500 . ?
C13 C14 1.416(9) . ?
C14 C15 1.372(9) . ?
C14 H14 0.9500 . ?
C15 H15 0.9500 . ?
C20 C19 1.525(9) . ?
C20 H20A 0.9900 . ?
C20 H20B 0.9900 . ?
C19 C18 1.527(8) . ?
C19 H19A 0.9900 . ?
C19 H19B 0.9900 . ?
C18 C17 1.481(9) . ?
C18 H18A 0.9900 . ?
C18 H18B 0.9900 . ?
C17 C16 1.531(10) . ?
C17 H17A 0.9900 . ?
C17 H17B 0.9900 . ?
C16 H16A 0.9900 . ?
C16 H16B 0.9900 . ?
B1 H1A 1.0000 . ?

loop_
_geom_torsion_atom_site_label_1
_geom_torsion_atom_site_label_2
_geom_torsion_atom_site_label_3
_geom_torsion_atom_site_label_4
_geom_torsion
_geom_torsion_site_symmetry_1
_geom_torsion_site_symmetry_2
_geom_torsion_site_symmetry_3
_geom_torsion_site_symmetry_4
_geom_torsion_publ_flag
N3 Os1 N1 C1 135.6(6) . . . . ?
N5 Os1 N1 C1 -136.9(6) . . . . ?
Cl2 Os1 N1 C1 -46.7(6) . . . . ?
Cl1 Os1 N1 C1 45.8(6) . . . . ?
N3 Os1 N1 N2 -45.7(4) . . . . ?
N5 Os1 N1 N2 41.7(4) . . . . ?
Cl2 Os1 N1 N2 132.0(4) . . . . ?
Cl1 Os1 N1 N2 -135.5(4) . . . . ?
C1 N1 N2 C3 -0.9(6) . . . . ?
Os1 N1 N2 C3 -180.0(4) . . . . ?
C1 N1 N2 B1 -178.7(5) . . . . ?
Os1 N1 N2 B1 2.3(6) . . . . ?
N7 Os1 N3 C4 49.8(6) . . . . ?
N5 Os1 N3 C4 138.5(6) . . . . ?
N1 Os1 N3 C4 -133.8(6) . . . . ?
Cl1 Os1 N3 C4 -43.8(6) . . . . ?
N7 Os1 N3 N4 -128.3(4) . . . . ?
N5 Os1 N3 N4 -39.6(4) . . . . ?
N1 Os1 N3 N4 48.2(4) . . . . ?
Cl1 Os1 N3 N4 138.1(4) . . . . ?
C4 N3 N4 C6 0.3(6) . . . . ?
Os1 N3 N4 C6 178.8(4) . . . . ?
C4 N3 N4 B1 176.8(5) . . . . ?
Os1 N3 N4 B1 -4.7(7) . . . . ?
N7 Os1 N5 C7 -46.9(6) . . . . ?
N3 Os1 N5 C7 -137.7(6) . . . . ?
N1 Os1 N5 C7 137.1(6) . . . . ?
Cl2 Os1 N5 C7 48.1(6) . . . . ?
N7 Os1 N5 N6 132.4(5) . . . . ?
N3 Os1 N5 N6 41.5(4) . . . . ?
N1 Os1 N5 N6 -43.7(4) . . . . ?
Cl2 Os1 N5 N6 -132.7(4) . . . . ?
C7 N5 N6 C9 -0.1(7) . . . . ?
Os1 N5 N6 C9 -179.6(4) . . . . ?
C7 N5 N6 B1 179.6(5) . . . . ?
Os1 N5 N6 B1 0.2(7) . . . . ?
N3 Os1 N7 C10 -133.6(6) . . . . ?
N5 Os1 N7 C10 139.2(6) . . . . ?
Cl2 Os1 N7 C10 49.2(6) . . . . ?
Cl1 Os1 N7 C10 -43.7(6) . . . . ?
N2 N1 C1 C2 1.6(7) . . . . ?
Os1 N1 C1 C2 -179.6(4) . . . . ?
N1 C1 C2 C3 -1.6(7) . . . . ?
N1 N2 C3 C2 -0.1(6) . . . . ?
B1 N2 C3 C2 177.4(5) . . . . ?
C1 C2 C3 N2 1.0(7) . . . . ?
N4 N3 C4 C5 -1.1(7) . . . . ?
Os1 N3 C4 C5 -179.4(4) . . . . ?
N3 C4 C5 C6 1.6(7) . . . . ?
N3 N4 C6 C5 0.7(7) . . . . ?
B1 N4 C6 C5 -175.2(6) . . . . ?
C4 C5 C6 N4 -1.4(7) . . . . ?
N6 N5 C7 C8 -1.1(7) . . . . ?
Os1 N5 C7 C8 178.2(5) . . . . ?
N5 C7 C8 C9 1.9(7) . . . . ?
N5 N6 C9 C8 1.3(7) . . . . ?
B1 N6 C9 C8 -178.4(6) . . . . ?
C7 C8 C9 N6 -1.9(7) . . . . ?
Os1 N7 C10 C15 -1.3(10) . . . . ?
Os1 N7 C10 C11 177.8(4) . . . . ?
C20 N8 C11 C12 -73.5(8) . . . . ?
C16 N8 C11 C12 70.8(8) . . . . ?
C20 N8 C11 C10 108.3(7) . . . . ?
C16 N8 C11 C10 -107.4(6) . . . . ?
N7 C10 C11 C12 -178.3(5) . . . . ?
C15 C10 C11 C12 0.8(8) . . . . ?
N7 C10 C11 N8 0.0(7) . . . . ?
C15 C10 C11 N8 179.1(5) . . . . ?
N8 C11 C12 C21 1.2(10) . . . . ?
C10 C11 C12 C21 179.2(5) . . . . ?
N8 C11 C12 C13 -178.6(5) . . . . ?
C10 C11 C12 C13 -0.5(9) . . . . ?
C11 C12 C21 C22 -178.9(6) . . . . ?
C13 C12 C21 C22 0.9(9) . . . . ?
C12 C21 C22 C23 0.7(10) . . . . ?
C21 C22 C23 C24 -1.2(10) . . . . ?
C22 C23 C24 C13 -0.1(9) . . . . ?
C23 C24 C13 C14 179.5(5) . . . . ?
C23 C24 C13 C12 1.7(9) . . . . ?
C21 C12 C13 C24 -2.1(8) . . . . ?
C11 C12 C13 C24 177.7(6) . . . . ?
C21 C12 C13 C14 -180.0(5) . . . . ?
C11 C12 C13 C14 -0.2(8) . . . . ?
C24 C13 C14 C15 -177.2(6) . . . . ?
C12 C13 C14 C15 0.6(9) . . . . ?
C13 C14 C15 C10 -0.3(9) . . . . ?
N7 C10 C15 C14 178.6(6) . . . . ?
C11 C10 C15 C14 -0.4(8) . . . . ?
C11 N8 C20 C19 -154.9(6) . . . . ?
C16 N8 C20 C19 58.8(8) . . . . ?
N8 C20 C19 C18 -51.9(8) . . . . ?
C20 C19 C18 C17 50.6(9) . . . . ?
C19 C18 C17 C16 -52.8(9) . . . . ?
C11 N8 C16 C17 151.6(6) . . . . ?
C20 N8 C16 C17 -61.7(8) . . . . ?
C18 C17 C16 N8 57.6(8) . . . . ?
C6 N4 B1 N6 -123.8(6) . . . . ?
N3 N4 B1 N6 60.6(6) . . . . ?
C6 N4 B1 N2 120.8(6) . . . . ?
N3 N4 B1 N2 -54.7(7) . . . . ?
C9 N6 B1 N4 121.6(7) . . . . ?
N5 N6 B1 N4 -58.1(7) . . . . ?
C9 N6 B1 N2 -122.7(6) . . . . ?
N5 N6 B1 N2 57.6(7) . . . . ?
C3 N2 B1 N4 -120.8(7) . . . . ?
N1 N2 B1 N4 56.4(7) . . . . ?
C3 N2 B1 N6 123.6(6) . . . . ?
N1 N2 B1 N6 -59.3(7) . . . . ?
